data_1506507
loop_
_publ_author_name
'Cho, Don M.'
'Parkin, Sean R.'
'Watson, Mark D.'

_publ_section_title
;
 Partial fluorination overcomes herringbone crystal packing in small
 polycyclic aromatics.
;
_journal_issue 6
_journal_name_full 'Organic letters'
_journal_page_first 1067
_journal_page_last 1068
_journal_paper_doi 10.1021/ol050019c
_journal_volume 7
_journal_year 2005
_chemical_formula_sum 'C26 H28 F4 S2'
_chemical_formula_weight 480.60
_chemical_name_systematic
; 
 ? 
;
_space_group_IT_number 2
_symmetry_space_group_name_Hall '-P 1'
_symmetry_space_group_name_H-M 'P -1'
_atom_sites_solution_hydrogens geom
_atom_sites_solution_primary direct
_atom_sites_solution_secondary difmap
_audit_creation_method SHELXL-97
_cell_angle_alpha 89.4650(9)
_cell_angle_beta 73.6790(9)
_cell_angle_gamma 79.9330(10)
_cell_formula_units_Z 2
_cell_length_a 9.1370(2)
_cell_length_b 9.7400(2)
_cell_length_c 13.5950(3)
_cell_measurement_temperature 90(2)
_cell_volume 1142.23(4)
_computing_structure_refinement 'SHELXL-97 (Sheldrick, 1997)'
_computing_structure_solution 'SHELXS-97 (Sheldrick, 1990)'
_diffrn_ambient_temperature 90(2)
_diffrn_measured_fraction_theta_full 0.999
_diffrn_measured_fraction_theta_max 0.999
_diffrn_radiation_monochromator graphite
_diffrn_radiation_source 'fine-focus sealed tube'
_diffrn_radiation_type MoK\a
_diffrn_radiation_wavelength 0.71073
_diffrn_reflns_av_R_equivalents 0.0455
_diffrn_reflns_av_sigmaI/netI 0.0678
_diffrn_reflns_limit_h_max 11
_diffrn_reflns_limit_h_min -11
_diffrn_reflns_limit_k_max 12
_diffrn_reflns_limit_k_min -12
_diffrn_reflns_limit_l_max 17
_diffrn_reflns_limit_l_min -17
_diffrn_reflns_number 10365
_diffrn_reflns_theta_full 27.49
_diffrn_reflns_theta_max 27.49
_diffrn_reflns_theta_min 1.56
_exptl_absorpt_coefficient_mu 0.278
_exptl_crystal_density_diffrn 1.397
_exptl_crystal_density_method 'not measured'
_exptl_crystal_F_000 504
_refine_diff_density_max 0.514
_refine_diff_density_min -0.343
_refine_diff_density_rms 0.071
_refine_ls_extinction_method none
_refine_ls_goodness_of_fit_ref 1.015
_refine_ls_hydrogen_treatment mixed
_refine_ls_matrix_type full
_refine_ls_number_parameters 303
_refine_ls_number_reflns 5231
_refine_ls_number_restraints 0
_refine_ls_restrained_S_all 1.015
_refine_ls_R_factor_all 0.0791
_refine_ls_R_factor_gt 0.0434
_refine_ls_shift/su_max 0.000
_refine_ls_shift/su_mean 0.000
_refine_ls_structure_factor_coef Fsqd
_refine_ls_weighting_details 'calc w=1/[\s^2^(Fo^2^)+(0.0627P)^2^+0.0000P] where P=(Fo^2^+2Fc^2^)/3'
_refine_ls_weighting_scheme calc
_refine_ls_wR_factor_gt 0.1003
_refine_ls_wR_factor_ref 0.1169
_reflns_number_gt 3545
_reflns_number_total 5231
_reflns_threshold_expression >2sigma(I)
_cod_data_source_file ol050019csi20050106_103707.cif
_cod_data_source_block 2b
_cod_database_code 1506507

loop_
_symmetry_equiv_pos_as_xyz
'x, y, z'
'-x, -y, -z'

loop_
_atom_site_label
_atom_site_type_symbol
_atom_site_fract_x
_atom_site_fract_y
_atom_site_fract_z
_atom_site_U_iso_or_equiv
_atom_site_adp_type
_atom_site_occupancy
_atom_site_symmetry_multiplicity
_atom_site_calc_flag
_atom_site_refinement_flags
S1 S 0.68341(6) 0.29721(5) 0.58821(4) 0.01781(14) Uani 1 1 d .
S2 S 0.16885(6) 0.09745(5) 0.43731(4) 0.01774(14) Uani 1 1 d .
F1 F 0.12426(13) -0.04307(12) 0.62282(8) 0.0216(3) Uani 1 1 d .
F2 F 0.17512(13) -0.12980(12) 0.80101(8) 0.0253(3) Uani 1 1 d .
F3 F 0.39457(13) -0.03829(12) 0.86889(8) 0.0241(3) Uani 1 1 d .
F4 F 0.56828(12) 0.13588(12) 0.75761(8) 0.0218(3) Uani 1 1 d .
C1 C 0.5319(2) 0.2316(2) 0.56410(14) 0.0148(4) Uani 1 1 d .
C2 C 0.7193(2) 0.3786(2) 0.47175(14) 0.0155(4) Uani 1 1 d .
C3 C 0.6194(2) 0.35798(19) 0.41886(14) 0.0151(4) Uani 1 1 d .
H3 H 0.6214(2) 0.3943(8) 0.3565(14) 0.018 Uiso 1 1 calc R
C4 C 0.5102(2) 0.27350(19) 0.47054(14) 0.0145(4) Uani 1 1 d .
C5 C 0.3917(2) 0.22851(19) 0.43624(14) 0.0150(4) Uani 1 1 d .
C6 C 0.3527(2) 0.2588(2) 0.34250(15) 0.0176(4) Uani 1 1 d .
H6 H 0.4024(11) 0.3170(13) 0.2931(11) 0.021 Uiso 1 1 calc R
C7 C 0.2366(2) 0.1951(2) 0.33207(14) 0.0167(4) Uani 1 1 d .
C8 C 0.3008(2) 0.1408(2) 0.49609(14) 0.0145(4) Uani 1 1 d .
C9 C 0.3224(2) 0.0939(2) 0.59254(14) 0.0146(4) Uani 1 1 d .
C10 C 0.2351(2) 0.0034(2) 0.65397(14) 0.0155(4) Uani 1 1 d .
C11 C 0.2589(2) -0.0413(2) 0.74471(15) 0.0179(5) Uani 1 1 d .
C12 C 0.3716(2) 0.0052(2) 0.77930(14) 0.0186(4) Uani 1 1 d .
C13 C 0.4588(2) 0.0935(2) 0.72197(15) 0.0161(4) Uani 1 1 d .
C14 C 0.4395(2) 0.14034(19) 0.62771(14) 0.0150(4) Uani 1 1 d .
C15 C 0.8507(2) 0.4581(2) 0.44243(15) 0.0174(4) Uani 1 1 d .
H15A H 0.9471(13) 0.3941(9) 0.43790(15) 0.021 Uiso 1 1 calc R
H15B H 0.8365(3) 0.5282(9) 0.4963(7) 0.021 Uiso 1 1 calc R
C16 C 0.8650(2) 0.5297(2) 0.34115(15) 0.0187(5) Uani 1 1 d .
H16A H 0.7674(13) 0.5941(8) 0.34551(16) 0.022 Uiso 1 1 calc R
H16B H 0.8802(3) 0.4587(9) 0.2864(7) 0.022 Uiso 1 1 calc R
C17 C 0.9984(2) 0.6109(2) 0.31235(15) 0.0181(5) Uani 1 1 d .
H17A H 0.9837(3) 0.6805(10) 0.3663(8) 0.022 Uiso 1 1 calc R
H17B H 1.0946(13) 0.5474(9) 0.30760(15) 0.022 Uiso 1 1 calc R
C18 C 1.0113(2) 0.6827(2) 0.21131(15) 0.0198(5) Uani 1 1 d .
H18A H 0.9135(13) 0.7448(8) 0.21580(15) 0.024 Uiso 1 1 calc R
H18B H 1.0276(3) 0.6122(9) 0.1571(7) 0.024 Uiso 1 1 calc R
C19 C 1.1418(2) 0.7666(2) 0.18210(16) 0.0250(5) Uani 1 1 d .
H19A H 1.2390(14) 0.7047(9) 0.17582(17) 0.030 Uiso 1 1 calc R
H19B H 1.1270(3) 0.8350(10) 0.2365(8) 0.030 Uiso 1 1 calc R
C20 C 1.1509(3) 0.8409(2) 0.08200(17) 0.0361(6) Uani 1 1 d .
H20A H 1.1647 0.7722 0.0264 0.054 Uiso 1 1 calc R
H20B H 1.2390 0.8901 0.0661 0.054 Uiso 1 1 calc R
H20C H 1.0549 0.9081 0.0891 0.054 Uiso 1 1 calc R
C21 C 0.1676(2) 0.1967(2) 0.24369(15) 0.0207(5) Uani 1 1 d .
H21A H 0.0649(15) 0.2406(6) 0.2657(3) 0.025 Uiso 1 1 calc R
H21B H 0.1693(2) 0.1055(13) 0.2240(3) 0.025 Uiso 1 1 calc R
C22 C 0.2509(2) 0.2697(2) 0.15100(15) 0.0219(5) Uani 1 1 d .
H22A H 0.3631(15) 0.2268(6) 0.1300(3) 0.026 Uiso 1 1 calc R
H22B H 0.2423(2) 0.3699(13) 0.1707(3) 0.026 Uiso 1 1 calc R
C23 C 0.1860(3) 0.2614(2) 0.05929(15) 0.0252(5) Uani 1 1 d .
H23A H 0.1783(3) 0.1668(14) 0.0476(2) 0.030 Uiso 1 1 calc R
H23B H 0.0840(15) 0.3155(8) 0.0756(3) 0.030 Uiso 1 1 calc R
C24 C 0.2846(3) 0.3131(2) -0.03853(16) 0.0322(6) Uani 1 1 d .
H24A H 0.3951(16) 0.2624(8) -0.0513(3) 0.039 Uiso 1 1 calc R
H24B H 0.2468(6) 0.2873(5) -0.0977(9) 0.039 Uiso 1 1 calc R
C25 C 0.2842(3) 0.4676(2) -0.03824(18) 0.0356(6) Uani 1 1 d .
H25A H 0.3226(6) 0.4955(5) 0.0233(9) 0.043 Uiso 1 1 calc R
H25B H 0.1704(17) 0.5210(8) -0.0269(3) 0.043 Uiso 1 1 calc R
C26 C 0.3875(3) 0.5133(3) -0.13800(17) 0.0397(7) Uani 1 1 d .
H26A H 0.4955 0.4691 -0.1465 0.060 Uiso 1 1 calc R
H26B H 0.3788 0.6150 -0.1352 0.060 Uiso 1 1 calc R
H26C H 0.3543 0.4850 -0.1961 0.060 Uiso 1 1 calc R

loop_
_atom_site_aniso_label
_atom_site_aniso_U_11
_atom_site_aniso_U_22
_atom_site_aniso_U_33
_atom_site_aniso_U_23
_atom_site_aniso_U_13
_atom_site_aniso_U_12
S1 0.0184(3) 0.0212(3) 0.0165(3) 0.0041(2) -0.0068(2) -0.0077(2)
S2 0.0175(3) 0.0197(3) 0.0181(3) 0.0037(2) -0.0071(2) -0.0058(2)
F1 0.0210(6) 0.0260(7) 0.0223(6) 0.0067(5) -0.0089(5) -0.0116(5)
F2 0.0275(7) 0.0293(7) 0.0220(7) 0.0122(5) -0.0064(5) -0.0143(6)
F3 0.0281(7) 0.0297(7) 0.0171(6) 0.0091(5) -0.0087(5) -0.0085(5)
F4 0.0220(6) 0.0293(7) 0.0173(6) 0.0034(5) -0.0087(5) -0.0078(5)
C1 0.0136(10) 0.0144(11) 0.0165(10) -0.0010(8) -0.0042(8) -0.0028(8)
C2 0.0172(10) 0.0142(11) 0.0130(10) 0.0007(8) -0.0009(8) -0.0030(8)
C3 0.0178(10) 0.0145(11) 0.0124(10) 0.0012(8) -0.0039(8) -0.0018(8)
C4 0.0163(10) 0.0120(10) 0.0138(10) -0.0017(8) -0.0036(8) 0.0000(8)
C5 0.0160(10) 0.0137(11) 0.0149(10) 0.0003(8) -0.0042(8) -0.0018(8)
C6 0.0163(10) 0.0173(11) 0.0177(10) 0.0032(9) -0.0030(8) -0.0022(9)
C7 0.0196(10) 0.0144(11) 0.0154(10) 0.0009(8) -0.0053(8) -0.0005(8)
C8 0.0144(10) 0.0126(10) 0.0172(10) 0.0007(8) -0.0055(8) -0.0023(8)
C9 0.0141(10) 0.0132(10) 0.0143(10) -0.0015(8) -0.0017(8) -0.0001(8)
C10 0.0134(10) 0.0172(11) 0.0171(10) 0.0007(8) -0.0048(8) -0.0049(8)
C11 0.0175(10) 0.0155(11) 0.0180(11) 0.0046(9) 0.0004(9) -0.0049(9)
C12 0.0209(11) 0.0228(12) 0.0099(10) 0.0036(8) -0.0038(8) 0.0004(9)
C13 0.0123(10) 0.0206(11) 0.0170(10) -0.0016(9) -0.0066(8) -0.0032(8)
C14 0.0138(10) 0.0138(11) 0.0149(10) -0.0025(8) -0.0020(8) 0.0006(8)
C15 0.0159(10) 0.0171(11) 0.0192(11) 0.0016(9) -0.0038(8) -0.0047(9)
C16 0.0196(11) 0.0173(11) 0.0197(11) 0.0010(9) -0.0058(9) -0.0047(9)
C17 0.0173(10) 0.0182(11) 0.0180(11) 0.0018(9) -0.0034(9) -0.0045(9)
C18 0.0220(11) 0.0178(11) 0.0189(11) 0.0010(9) -0.0041(9) -0.0046(9)
C19 0.0265(12) 0.0249(13) 0.0226(12) 0.0020(10) -0.0023(9) -0.0096(10)
C20 0.0463(15) 0.0299(14) 0.0270(13) 0.0062(11) 0.0010(11) -0.0125(12)
C21 0.0232(11) 0.0190(11) 0.0223(11) 0.0027(9) -0.0101(9) -0.0045(9)
C22 0.0257(12) 0.0249(12) 0.0176(11) 0.0025(9) -0.0099(9) -0.0054(10)
C23 0.0351(13) 0.0246(12) 0.0225(12) 0.0040(9) -0.0162(10) -0.0098(10)
C24 0.0436(15) 0.0368(15) 0.0186(12) 0.0021(10) -0.0141(11) -0.0049(12)
C25 0.0435(15) 0.0353(15) 0.0267(13) 0.0067(11) -0.0075(11) -0.0079(12)
C26 0.0448(16) 0.0500(17) 0.0250(13) 0.0139(12) -0.0069(11) -0.0155(13)

loop_
_atom_type_symbol
_atom_type_description
_atom_type_scat_dispersion_real
_atom_type_scat_dispersion_imag
_atom_type_scat_source
C C 0.0033 0.0016 'International Tables Vol C Tables 4.2.6.8 and 6.1.1.4'
H H 0.0000 0.0000 'International Tables Vol C Tables 4.2.6.8 and 6.1.1.4'
F F 0.0171 0.0103 'International Tables Vol C Tables 4.2.6.8 and 6.1.1.4'
S S 0.1246 0.1234 'International Tables Vol C Tables 4.2.6.8 and 6.1.1.4'

loop_
_geom_angle_atom_site_label_1
_geom_angle_atom_site_label_2
_geom_angle_atom_site_label_3
_geom_angle
C1 S1 C2 91.49(9)
C8 S2 C7 91.79(9)
C4 C1 C14 121.81(18)
C4 C1 S1 111.28(14)
C14 C1 S1 126.87(15)
C3 C2 C15 129.00(18)
C3 C2 S1 111.97(14)
C15 C2 S1 119.03(14)
C2 C3 C4 113.23(17)
C2 C3 H3 123.4
C4 C3 H3 123.4
C1 C4 C5 119.75(17)
C1 C4 C3 112.02(17)
C5 C4 C3 128.21(17)
C8 C5 C4 119.63(18)
C8 C5 C6 112.21(17)
C4 C5 C6 128.13(18)
C7 C6 C5 113.02(18)
C7 C6 H6 123.5
C5 C6 H6 123.5
C6 C7 C21 128.96(18)
C6 C7 S2 111.86(15)
C21 C7 S2 119.16(15)
C5 C8 C9 121.76(17)
C5 C8 S2 111.10(15)
C9 C8 S2 127.12(15)
C10 C9 C14 117.90(17)
C10 C9 C8 123.39(18)
C14 C9 C8 118.71(17)
F1 C10 C11 118.06(17)
F1 C10 C9 119.46(17)
C11 C10 C9 122.49(18)
F2 C11 C10 121.10(18)
F2 C11 C12 119.38(17)
C10 C11 C12 119.52(18)
F3 C12 C13 120.57(18)
F3 C12 C11 119.57(18)
C13 C12 C11 119.86(18)
F4 C13 C12 118.27(17)
F4 C13 C14 119.37(17)
C12 C13 C14 122.36(18)
C13 C14 C9 117.88(17)
C13 C14 C1 123.80(18)
C9 C14 C1 118.32(17)
C2 C15 C16 113.71(17)
C2 C15 H15A 108.8
C16 C15 H15A 108.8
C2 C15 H15B 108.8
C16 C15 H15B 108.8
H15A C15 H15B 107.7
C15 C16 C17 113.29(16)
C15 C16 H16A 108.9
C17 C16 H16A 108.9
C15 C16 H16B 108.9
C17 C16 H16B 108.9
H16A C16 H16B 107.7
C18 C17 C16 112.93(16)
C18 C17 H17A 109.0
C16 C17 H17A 109.0
C18 C17 H17B 109.0
C16 C17 H17B 109.0
H17A C17 H17B 107.8
C17 C18 C19 113.80(17)
C17 C18 H18A 108.8
C19 C18 H18A 108.8
C17 C18 H18B 108.8
C19 C18 H18B 108.8
H18A C18 H18B 107.7
C18 C19 C20 113.27(19)
C18 C19 H19A 108.9
C20 C19 H19A 108.9
C18 C19 H19B 108.9
C20 C19 H19B 108.9
H19A C19 H19B 107.7
C19 C20 H20A 109.5
C19 C20 H20B 109.5
H20A C20 H20B 109.5
C19 C20 H20C 109.5
H20A C20 H20C 109.5
H20B C20 H20C 109.5
C7 C21 C22 113.93(16)
C7 C21 H21A 108.8
C22 C21 H21A 108.8
C7 C21 H21B 108.8
C22 C21 H21B 108.8
H21A C21 H21B 107.7
C21 C22 C23 113.12(17)
C21 C22 H22A 109.0
C23 C22 H22A 109.0
C21 C22 H22B 109.0
C23 C22 H22B 109.0
H22A C22 H22B 107.8
C24 C23 C22 113.26(18)
C24 C23 H23A 108.9
C22 C23 H23A 108.9
C24 C23 H23B 108.9
C22 C23 H23B 108.9
H23A C23 H23B 107.7
C25 C24 C23 115.13(19)
C25 C24 H24A 108.5
C23 C24 H24A 108.5
C25 C24 H24B 108.5
C23 C24 H24B 108.5
H24A C24 H24B 107.5
C24 C25 C26 112.8(2)
C24 C25 H25A 109.0
C26 C25 H25A 109.0
C24 C25 H25B 109.0
C26 C25 H25B 109.0
H25A C25 H25B 107.8
C25 C26 H26A 109.5
C25 C26 H26B 109.5
H26A C26 H26B 109.5
C25 C26 H26C 109.5
H26A C26 H26C 109.5
H26B C26 H26C 109.5

loop_
_geom_bond_atom_site_label_1
_geom_bond_atom_site_label_2
_geom_bond_distance
S1 C1 1.7322(19)
S1 C2 1.7374(19)
S2 C8 1.731(2)
S2 C7 1.737(2)
F1 C10 1.347(2)
F2 C11 1.343(2)
F3 C12 1.345(2)
F4 C13 1.351(2)
C1 C4 1.388(3)
C1 C14 1.445(3)
C2 C3 1.352(3)
C2 C15 1.500(3)
C3 C4 1.431(2)
C3 H3 0.9128
C4 C5 1.427(3)
C5 C8 1.392(3)
C5 C6 1.432(3)
C6 C7 1.359(3)
C6 H6 0.9441
C7 C21 1.505(3)
C8 C9 1.439(3)
C9 C10 1.403(3)
C9 C14 1.427(3)
C10 C11 1.366(3)
C11 C12 1.388(3)
C12 C13 1.365(3)
C13 C14 1.403(3)
C15 C16 1.521(3)
C15 H15A 0.9722
C15 H15B 0.9722
C16 C17 1.526(3)
C16 H16A 0.9840
C16 H16B 0.9840
C17 C18 1.520(3)
C17 H17A 0.9680
C17 H17B 0.9680
C18 C19 1.522(3)
C18 H18A 0.9737
C18 H18B 0.9737
C19 C20 1.524(3)
C19 H19A 0.9653
C19 H19B 0.9653
C20 H20A 0.9800
C20 H20B 0.9800
C20 H20C 0.9800
C21 C22 1.519(3)
C21 H21A 0.9260
C21 H21B 0.9260
C22 C23 1.532(3)
C22 H22A 0.9978
C22 H22B 0.9978
C23 C24 1.519(3)
C23 H23A 0.9537
C23 H23B 0.9537
C24 C25 1.504(3)
C24 H24A 1.0107
C24 H24B 1.0107
C25 C26 1.531(3)
C25 H25A 1.0480
C25 H25B 1.0480
C26 H26A 0.9800
C26 H26B 0.9800
C26 H26C 0.9800

loop_
_geom_torsion_atom_site_label_1
_geom_torsion_atom_site_label_2
_geom_torsion_atom_site_label_3
_geom_torsion_atom_site_label_4
_geom_torsion
C2 S1 C1 C4 -0.86(15)
C2 S1 C1 C14 176.87(18)
C1 S1 C2 C3 0.87(15)
C1 S1 C2 C15 -178.60(16)
C15 C2 C3 C4 178.75(18)
S1 C2 C3 C4 -0.7(2)
C14 C1 C4 C5 1.3(3)
S1 C1 C4 C5 179.21(14)
C14 C1 C4 C3 -177.22(16)
S1 C1 C4 C3 0.6(2)
C2 C3 C4 C1 0.0(2)
C2 C3 C4 C5 -178.41(19)
C1 C4 C5 C8 -1.2(3)
C3 C4 C5 C8 177.11(17)
C1 C4 C5 C6 -179.21(18)
C3 C4 C5 C6 -0.9(3)
C8 C5 C6 C7 -0.4(2)
C4 C5 C6 C7 177.78(19)
C5 C6 C7 C21 -177.50(19)
C5 C6 C7 S2 0.8(2)
C8 S2 C7 C6 -0.81(16)
C8 S2 C7 C21 177.68(16)
C4 C5 C8 C9 0.2(3)
C6 C5 C8 C9 178.49(16)
C4 C5 C8 S2 -178.57(14)
C6 C5 C8 S2 -0.3(2)
C7 S2 C8 C5 0.60(15)
C7 S2 C8 C9 -178.06(17)
C5 C8 C9 C10 -178.73(18)
S2 C8 C9 C10 -0.2(3)
C5 C8 C9 C14 0.7(3)
S2 C8 C9 C14 179.24(15)
C14 C9 C10 F1 -179.66(16)
C8 C9 C10 F1 -0.2(3)
C14 C9 C10 C11 -0.3(3)
C8 C9 C10 C11 179.15(17)
F1 C10 C11 F2 0.5(3)
C9 C10 C11 F2 -178.89(17)
F1 C10 C11 C12 -179.62(17)
C9 C10 C11 C12 1.0(3)
F2 C11 C12 F3 -0.4(3)
C10 C11 C12 F3 179.70(17)
F2 C11 C12 C13 179.07(17)
C10 C11 C12 C13 -0.8(3)
F3 C12 C13 F4 0.0(3)
C11 C12 C13 F4 -179.50(17)
F3 C12 C13 C14 179.42(17)
C11 C12 C13 C14 0.0(3)
F4 C13 C14 C9 -179.81(16)
C12 C13 C14 C9 0.7(3)
F4 C13 C14 C1 0.8(3)
C12 C13 C14 C1 -178.70(18)
C10 C9 C14 C13 -0.6(3)
C8 C9 C14 C13 179.97(16)
C10 C9 C14 C1 178.91(16)
C8 C9 C14 C1 -0.6(3)
C4 C1 C14 C13 178.98(17)
S1 C1 C14 C13 1.5(3)
C4 C1 C14 C9 -0.5(3)
S1 C1 C14 C9 -177.97(14)
C3 C2 C15 C16 3.3(3)
S1 C2 C15 C16 -177.37(14)
C2 C15 C16 C17 179.66(16)
C15 C16 C17 C18 -179.70(16)
C16 C17 C18 C19 178.91(17)
C17 C18 C19 C20 -178.60(17)
C6 C7 C21 C22 5.9(3)
S2 C7 C21 C22 -172.32(14)
C7 C21 C22 C23 175.99(17)
C21 C22 C23 C24 -170.61(18)
C22 C23 C24 C25 -69.1(3)
C23 C24 C25 C26 179.10(19)

loop_
_cod_related_entry_id
_cod_related_entry_database
_cod_related_entry_code
1 ChemSpider 21157153
